data_2022504
loop_
_publ_author_name
'Mason, Helen E.'
'Howard, Judith A. K.'
'Sparkes, Hazel A.'

_publ_section_title
;
 Co(NCS)~2~(abpt)~2~ and Ni(NCS)~2~(abpt)~2~ [abpt is
 4-amino-3,5-bis(pyridin-2-yl)-1,2,4-triazole]: structural
 characterization of polymorphs A and B
;
_journal_coeditor_code OC3012
_journal_issue 12
_journal_name_full 'Acta Crystallographica Section C'
_journal_page_first 777
_journal_page_last 781
_journal_paper_doi 10.1107/S2053229621010251
_journal_volume 77
_journal_year 2021
_chemical_formula_iupac '[Ni (N C S)2 (C12 H10 N6)2]'
_chemical_formula_moiety 'C26 H20 N14 Ni S2'
_chemical_formula_sum 'C26 H20 N14 Ni S2'
_chemical_formula_weight 651.39
_chemical_name_common '[Ni(abpt)2(NCS)2]'
_chemical_name_systematic
Bis[4-amino-3,5-bis(pyridin-2-yl)-1,2,4-triazole-\k^2^<i>N</i>^2^,<i>N</i>^3^]bis(thiocyanato-\k<i>N</i>)nickel(II)
_space_group_crystal_system monoclinic
_space_group_IT_number 14
_space_group_name_Hall '-P 2yn'
_space_group_name_H-M_alt 'P 1 21/n 1'
_atom_sites_solution_hydrogens mixed
_atom_sites_solution_primary direct
_audit_creation_method
;
Olex2 1.3
(compiled 2020.02.04 svn.rd84adfe8 for OlexSys, GUI svn.r6032)
;
_cell_angle_alpha 90
_cell_angle_beta 100.806(2)
_cell_angle_gamma 90
_cell_formula_units_Z 2
_cell_length_a 11.5860(14)
_cell_length_b 9.5489(12)
_cell_length_c 12.8132(16)
_cell_measurement_reflns_used 2373
_cell_measurement_temperature 120(2)
_cell_measurement_theta_max 25.696
_cell_measurement_theta_min 2.176
_cell_volume 1392.4(3)
_computing_cell_refinement
;
SAINT (Bruker, 2003)
;
_computing_data_collection
;
SMART (Bruker, 1999)
;
_computing_data_reduction
;
SAINT (Bruker, 2003)
;
_computing_molecular_graphics
;
OLEX2 (Dolomanov <i>et al.</i>,  2009)
;
_computing_publication_material
;
OLEX2 (Dolomanov <i>et al.</i>,  2009)
;
_computing_structure_refinement
;
SHELXL2018 (Sheldrick, 2015)
;
_computing_structure_solution
;
SHELXS (Sheldrick, 2008)
;
_diffrn_ambient_temperature 120(2)
_diffrn_detector 'CCD area detector'
_diffrn_detector_area_resol_mean 7.9
_diffrn_measured_fraction_theta_full 1.000
_diffrn_measured_fraction_theta_max 1.000
_diffrn_measurement_device 'three-circle diffractometer'
_diffrn_measurement_device_type 'Bruker SMART CCD 1K area detector'
_diffrn_measurement_method '\w scans'
_diffrn_radiation_monochromator graphite
_diffrn_radiation_probe x-ray
_diffrn_radiation_type MoK\a
_diffrn_radiation_wavelength 0.71073
_diffrn_reflns_av_R_equivalents 0.1158
_diffrn_reflns_av_unetI/netI 0.0938
_diffrn_reflns_limit_h_max 13
_diffrn_reflns_limit_h_min -13
_diffrn_reflns_limit_k_max 11
_diffrn_reflns_limit_k_min -11
_diffrn_reflns_limit_l_max 15
_diffrn_reflns_limit_l_min -14
_diffrn_reflns_number 12077
_diffrn_reflns_theta_full 25.341
_diffrn_reflns_theta_max 25.341
_diffrn_reflns_theta_min 2.176
_diffrn_source 'sealed X-ray tube'
_diffrn_source_current 35.0
_diffrn_source_power 1.75
_diffrn_source_voltage 50.0
_exptl_absorpt_coefficient_mu 0.893
_exptl_absorpt_correction_T_max 0.9480
_exptl_absorpt_correction_T_min 0.7463
_exptl_absorpt_correction_type multi-scan
_exptl_absorpt_process_details
;
(SADABS; Bruker, 2008)
;
_exptl_crystal_colour 'clear light violet'
_exptl_crystal_density_diffrn 1.554
_exptl_crystal_description prism
_exptl_crystal_F_000 668
_exptl_crystal_size_max 0.2
_exptl_crystal_size_mid 0.13
_exptl_crystal_size_min 0.04
_refine_diff_density_max 0.612
_refine_diff_density_min -0.661
_refine_ls_extinction_method none
_refine_ls_goodness_of_fit_ref 1.055
_refine_ls_hydrogen_treatment mixed
_refine_ls_matrix_type full
_refine_ls_number_parameters 202
_refine_ls_number_reflns 2552
_refine_ls_number_restraints 0
_refine_ls_restrained_S_all 1.055
_refine_ls_R_factor_all 0.1047
_refine_ls_R_factor_gt 0.0582
_refine_ls_shift/su_max 0.000
_refine_ls_shift/su_mean 0.000
_refine_ls_structure_factor_coef Fsqd
_refine_ls_weighting_details 'w=1/[\s^2^(Fo^2^)+(0.0465P)^2^+2.8959P] where P=(Fo^2^+2Fc^2^)/3'
_refine_ls_weighting_scheme calc
_refine_ls_wR_factor_gt 0.1195
_refine_ls_wR_factor_ref 0.1361
_reflns_number_gt 1666
_reflns_number_total 2552
_reflns_threshold_expression 'I > 2\s(I)'
_cod_data_source_file oc3012sup1.cif
_cod_data_source_block Ni_B_120K
_cod_database_code 2022504
_shelx_space_group_comment
;
The symmetry employed for this shelxl refinement is uniquely defined
by the following loop, which should always be used as a source of
symmetry information in preference to the above space-group names.
They are only intended as comments.
;

loop_
_space_group_symop_operation_xyz
'x, y, z'
'-x+1/2, y+1/2, -z+1/2'
'-x, -y, -z'
'x-1/2, -y-1/2, z-1/2'

loop_
_atom_site_type_symbol
_atom_site_label
_atom_site_fract_x
_atom_site_fract_y
_atom_site_fract_z
_atom_site_U_iso_or_equiv
_atom_site_adp_type
_atom_site_calc_flag
_atom_site_occupancy
_atom_site_disorder_assembly
_atom_site_disorder_group
Ni Ni1 0.500000 0.500000 0.500000 0.0168(3) Uani d 1 . .
S S1 0.47860(11) 0.70416(15) 0.14676(11) 0.0220(3) Uani d 1 . .
N N1 0.5113(3) 0.5822(5) 0.3520(4) 0.0227(10) Uani d 1 . .
N N2 0.5425(3) 0.6994(4) 0.5705(3) 0.0208(10) Uani d 1 . .
N N3 0.3342(3) 0.5953(5) 0.4815(3) 0.0190(10) Uani d 1 . .
N N4 0.2208(3) 0.5626(4) 0.4299(3) 0.0195(10) Uani d 1 . .
N N5 0.2283(3) 0.7837(4) 0.4860(3) 0.0171(9) Uani d 1 . .
N N6 0.1968(4) 0.9206(5) 0.5157(4) 0.0209(10) Uani d 1 . .
H H6A 0.149(5) 0.912(6) 0.557(4) 0.025 Uiso d 1 . .
H H6B 0.170(5) 0.957(6) 0.456(5) 0.025 Uiso d 1 . .
N N7 -0.0044(4) 0.8256(4) 0.3548(4) 0.0245(11) Uani d 1 . .
C C1 0.4981(4) 0.6330(5) 0.2662(4) 0.0176(11) Uani d 1 . .
C C2 0.6509(4) 0.7460(6) 0.6167(4) 0.0235(12) Uani d 1 . .
H H2 0.716363 0.685978 0.616705 0.028 Uiso calc 1 . .
C C3 0.6708(5) 0.8768(6) 0.6638(4) 0.0241(13) Uani d 1 . .
H H3 0.747743 0.904941 0.696617 0.029 Uiso calc 1 . .
C C4 0.5754(4) 0.9656(5) 0.6617(4) 0.0223(12) Uani d 1 . .
H H4 0.586519 1.055540 0.693738 0.027 Uiso calc 1 . .
C C5 0.4632(4) 0.9227(6) 0.6125(4) 0.0227(12) Uani d 1 . .
H H5 0.397440 0.982974 0.609409 0.027 Uiso calc 1 . .
C C6 0.4505(4) 0.7909(5) 0.5685(4) 0.0187(11) Uani d 1 . .
C C7 0.3383(4) 0.7267(5) 0.5142(4) 0.0191(11) Uani d 1 . .
C C8 0.1580(4) 0.6780(5) 0.4334(4) 0.0174(11) Uani d 1 . .
C C9 0.0311(4) 0.6930(5) 0.3886(4) 0.0190(12) Uani d 1 . .
C C13 -0.1184(4) 0.8423(6) 0.3164(4) 0.0245(13) Uani d 1 . .
H H13 -0.144454 0.932317 0.290414 0.029 Uiso calc 1 . .
C C12 -0.2017(4) 0.7375(6) 0.3116(4) 0.0259(13) Uani d 1 . .
H H12 -0.282377 0.756310 0.285121 0.031 Uiso calc 1 . .
C C11 -0.1646(5) 0.6039(6) 0.3465(4) 0.0277(13) Uani d 1 . .
H H11 -0.219834 0.530072 0.345327 0.033 Uiso calc 1 . .
C C10 -0.0454(4) 0.5804(5) 0.3831(4) 0.0225(12) Uani d 1 . .
H H10 -0.017019 0.489329 0.403935 0.027 Uiso calc 1 . .

loop_
_atom_site_aniso_label
_atom_site_aniso_U_11
_atom_site_aniso_U_22
_atom_site_aniso_U_33
_atom_site_aniso_U_12
_atom_site_aniso_U_13
_atom_site_aniso_U_23
Ni1 0.0117(4) 0.0160(5) 0.0217(5) 0.0020(4) 0.0005(4) -0.0001(5)
S1 0.0186(7) 0.0204(7) 0.0262(8) 0.0022(6) 0.0021(6) 0.0045(6)
N1 0.011(2) 0.025(3) 0.031(3) -0.0021(19) 0.0010(19) -0.006(2)
N2 0.014(2) 0.023(3) 0.024(3) 0.0006(19) -0.0003(18) 0.002(2)
N3 0.013(2) 0.020(2) 0.022(2) 0.0003(18) -0.0021(18) -0.001(2)
N4 0.014(2) 0.016(2) 0.026(3) -0.0044(18) -0.0023(18) 0.001(2)
N5 0.013(2) 0.014(2) 0.023(2) 0.0011(18) 0.0010(17) -0.001(2)
N6 0.019(2) 0.016(3) 0.028(3) 0.004(2) 0.005(2) -0.002(2)
N7 0.014(2) 0.017(3) 0.040(3) 0.0047(18) -0.001(2) 0.002(2)
C1 0.011(2) 0.017(3) 0.025(3) -0.001(2) 0.004(2) -0.001(2)
C2 0.019(3) 0.025(3) 0.025(3) 0.003(2) -0.002(2) -0.002(2)
C3 0.020(3) 0.024(3) 0.025(3) -0.005(2) -0.003(2) -0.001(3)
C4 0.018(3) 0.018(3) 0.030(3) -0.002(2) 0.004(2) -0.005(2)
C5 0.016(3) 0.023(3) 0.028(3) 0.000(2) 0.001(2) -0.004(3)
C6 0.017(3) 0.019(3) 0.019(3) 0.001(2) 0.000(2) -0.003(2)
C7 0.016(3) 0.017(3) 0.023(3) 0.004(2) 0.002(2) 0.002(2)
C8 0.012(2) 0.017(3) 0.022(3) 0.001(2) -0.001(2) -0.003(2)
C9 0.017(3) 0.018(3) 0.020(3) 0.004(2) 0.000(2) -0.001(2)
C13 0.018(3) 0.021(3) 0.033(3) 0.004(2) -0.001(2) -0.003(3)
C12 0.011(3) 0.032(3) 0.032(3) -0.002(2) -0.002(2) -0.002(3)
C11 0.025(3) 0.028(3) 0.029(3) -0.010(3) 0.003(2) 0.005(3)
C10 0.027(3) 0.013(3) 0.025(3) 0.001(2) -0.002(2) -0.001(2)

loop_
_atom_type_symbol
_atom_type_description
_atom_type_scat_dispersion_real
_atom_type_scat_dispersion_imag
_atom_type_scat_source
C C 0.0033 0.0016 'International Tables Vol C Tables 4.2.6.8 and 6.1.1.4'
H H 0.0000 0.0000 'International Tables Vol C Tables 4.2.6.8 and 6.1.1.4'
N N 0.0061 0.0033 'International Tables Vol C Tables 4.2.6.8 and 6.1.1.4'
Ni Ni 0.3393 1.1124 'International Tables Vol C Tables 4.2.6.8 and 6.1.1.4'
S S 0.1246 0.1234 'International Tables Vol C Tables 4.2.6.8 and 6.1.1.4'

loop_
_geom_angle_atom_site_label_1
_geom_angle_atom_site_label_2
_geom_angle_atom_site_label_3
_geom_angle_site_symmetry_1
_geom_angle_site_symmetry_3
_geom_angle
_geom_angle_publ_flag
N1 Ni1 N1 . 3_666 180.0 ?
N1 Ni1 N2 3_666 . 89.98(17) ?
N1 Ni1 N2 . . 90.02(17) ?
N1 Ni1 N2 3_666 3_666 90.02(17) ?
N1 Ni1 N2 . 3_666 89.98(17) ?
N1 Ni1 N3 . . 86.93(16) ?
N1 Ni1 N3 . 3_666 93.07(16) ?
N1 Ni1 N3 3_666 3_666 86.93(16) ?
N1 Ni1 N3 3_666 . 93.07(16) ?
N2 Ni1 N2 . 3_666 180.0 ?
N3 Ni1 N2 . . 78.10(16) ?
N3 Ni1 N2 . 3_666 101.90(16) ?
N3 Ni1 N2 3_666 . 101.90(16) ?
N3 Ni1 N2 3_666 3_666 78.10(16) ?
N3 Ni1 N3 . 3_666 180.0 ?
C1 N1 Ni1 . . 168.9(4) ?
C2 N2 Ni1 . . 126.8(3) ?
C2 N2 C6 . . 116.8(4) ?
C6 N2 Ni1 . . 116.4(3) ?
N4 N3 Ni1 . . 136.0(3) ?
C7 N3 Ni1 . . 113.5(3) ?
C7 N3 N4 . . 109.7(4) ?
C8 N4 N3 . . 105.9(4) ?
C7 N5 N6 . . 124.3(4) ?
C7 N5 C8 . . 105.7(4) ?
C8 N5 N6 . . 129.7(4) ?
N5 N6 H6A . . 108(4) ?
N5 N6 H6B . . 102(4) ?
H6A N6 H6B . . 116(5) ?
C13 N7 C9 . . 116.4(5) ?
N1 C1 S1 . . 179.5(5) ?
N2 C2 H2 . . 118.4 ?
N2 C2 C3 . . 123.2(5) ?
C3 C2 H2 . . 118.4 ?
C2 C3 H3 . . 120.8 ?
C2 C3 C4 . . 118.3(5) ?
C4 C3 H3 . . 120.8 ?
C3 C4 H4 . . 120.0 ?
C3 C4 C5 . . 120.0(5) ?
C5 C4 H4 . . 120.0 ?
C4 C5 H5 . . 120.9 ?
C6 C5 C4 . . 118.2(5) ?
C6 C5 H5 . . 120.9 ?
N2 C6 C5 . . 123.4(5) ?
N2 C6 C7 . . 110.7(4) ?
C5 C6 C7 . . 125.9(5) ?
N3 C7 N5 . . 108.5(4) ?
N3 C7 C6 . . 121.1(4) ?
N5 C7 C6 . . 130.4(5) ?
N4 C8 N5 . . 110.2(4) ?
N4 C8 C9 . . 125.3(5) ?
N5 C8 C9 . . 124.5(4) ?
N7 C9 C8 . . 115.3(4) ?
N7 C9 C10 . . 123.1(5) ?
C10 C9 C8 . . 121.5(5) ?
N7 C13 H13 . . 117.8 ?
N7 C13 C12 . . 124.4(5) ?
C12 C13 H13 . . 117.8 ?
C13 C12 H12 . . 120.7 ?
C13 C12 C11 . . 118.6(5) ?
C11 C12 H12 . . 120.7 ?
C12 C11 H11 . . 120.6 ?
C10 C11 C12 . . 118.8(5) ?
C10 C11 H11 . . 120.6 ?
C9 C10 C11 . . 118.5(5) ?
C9 C10 H10 . . 120.8 ?
C11 C10 H10 . . 120.8 ?

loop_
_geom_bond_atom_site_label_1
_geom_bond_atom_site_label_2
_geom_bond_site_symmetry_2
_geom_bond_distance
_geom_bond_publ_flag
Ni1 N1 . 2.080(5) ?
Ni1 N1 3_666 2.080(5) ?
Ni1 N2 3_666 2.126(4) ?
Ni1 N2 . 2.126(4) ?
Ni1 N3 . 2.098(4) ?
Ni1 N3 3_666 2.098(4) ?
S1 C1 . 1.651(5) ?
N1 C1 . 1.184(6) ?
N2 C2 . 1.359(6) ?
N2 C6 . 1.375(6) ?
N3 N4 . 1.391(5) ?
N3 C7 . 1.321(6) ?
N4 C8 . 1.325(6) ?
N5 N6 . 1.429(6) ?
N5 C7 . 1.371(6) ?
N5 C8 . 1.389(6) ?
N6 H6A . 0.84(5) ?
N6 H6B . 0.84(6) ?
N7 C9 . 1.376(6) ?
N7 C13 . 1.331(6) ?
C2 H2 . 0.9500 ?
C2 C3 . 1.388(7) ?
C3 H3 . 0.9500 ?
C3 C4 . 1.390(7) ?
C4 H4 . 0.9500 ?
C4 C5 . 1.395(7) ?
C5 H5 . 0.9500 ?
C5 C6 . 1.376(7) ?
C6 C7 . 1.487(7) ?
C8 C9 . 1.482(7) ?
C9 C10 . 1.386(7) ?
C13 H13 . 0.9500 ?
C13 C12 . 1.383(7) ?
C12 H12 . 0.9500 ?
C12 C11 . 1.393(8) ?
C11 H11 . 0.9500 ?
C11 C10 . 1.392(7) ?
C10 H10 . 0.9500 ?

loop_
_geom_hbond_atom_site_label_D
_geom_hbond_atom_site_label_H
_geom_hbond_atom_site_label_A
_geom_hbond_site_symmetry_A
_geom_hbond_distance_DH
_geom_hbond_distance_HA
_geom_hbond_distance_DA
_geom_hbond_angle_DHA
_geom_hbond_publ_flag
N6 H6A S1 4_576 0.84(5) 2.70(5) 3.496(5) 159(5) yes
N6 H6B N7 . 0.84(6) 2.52(5) 2.950(6) 112(4) yes
C2 H2 N4 3_666 0.95 2.59 3.403(7) 144.4 yes
C5 H5 N6 . 0.95 2.48 3.104(7) 123.1 yes
C10 H10 S1 2_545 0.95 2.85 3.710(5) 150.5 yes

loop_
_geom_torsion_atom_site_label_1
_geom_torsion_atom_site_label_2
_geom_torsion_atom_site_label_3
_geom_torsion_atom_site_label_4
_geom_torsion_site_symmetry_1
_geom_torsion_site_symmetry_2
_geom_torsion_site_symmetry_3
_geom_torsion_site_symmetry_4
_geom_torsion
_geom_torsion_publ_flag
Ni1 N2 C2 C3 . . . . -178.1(4) ?
Ni1 N2 C6 C5 . . . . 178.8(4) ?
Ni1 N2 C6 C7 . . . . -0.7(5) ?
Ni1 N3 N4 C8 . . . . -169.4(4) ?
Ni1 N3 C7 N5 . . . . 172.2(3) ?
Ni1 N3 C7 C6 . . . . -6.0(6) ?
N2 C2 C3 C4 . . . . -1.4(8) ?
N2 C6 C7 N3 . . . . 4.5(7) ?
N2 C6 C7 N5 . . . . -173.3(5) ?
N3 N4 C8 N5 . . . . 0.0(6) ?
N3 N4 C8 C9 . . . . -179.7(5) ?
N4 N3 C7 N5 . . . . 0.5(6) ?
N4 N3 C7 C6 . . . . -177.7(4) ?
N4 C8 C9 N7 . . . . -150.3(5) ?
N4 C8 C9 C10 . . . . 30.6(8) ?
N5 C8 C9 N7 . . . . 30.0(7) ?
N5 C8 C9 C10 . . . . -149.1(5) ?
N6 N5 C7 N3 . . . . 174.7(4) ?
N6 N5 C7 C6 . . . . -7.4(8) ?
N6 N5 C8 N4 . . . . -174.5(5) ?
N6 N5 C8 C9 . . . . 5.2(8) ?
N7 C9 C10 C11 . . . . -3.1(8) ?
N7 C13 C12 C11 . . . . -1.8(9) ?
C2 N2 C6 C5 . . . . -1.6(7) ?
C2 N2 C6 C7 . . . . 179.0(4) ?
C2 C3 C4 C5 . . . . -0.4(8) ?
C3 C4 C5 C6 . . . . 1.1(8) ?
C4 C5 C6 N2 . . . . -0.1(8) ?
C4 C5 C6 C7 . . . . 179.3(5) ?
C5 C6 C7 N3 . . . . -175.0(5) ?
C5 C6 C7 N5 . . . . 7.3(9) ?
C6 N2 C2 C3 . . . . 2.3(8) ?
C7 N3 N4 C8 . . . . -0.3(6) ?
C7 N5 C8 N4 . . . . 0.3(6) ?
C7 N5 C8 C9 . . . . 180.0(5) ?
C8 N5 C7 N3 . . . . -0.5(6) ?
C8 N5 C7 C6 . . . . 177.5(5) ?
C8 C9 C10 C11 . . . . 175.9(5) ?
C9 N7 C13 C12 . . . . 2.1(8) ?
C13 N7 C9 C8 . . . . -178.6(5) ?
C13 N7 C9 C10 . . . . 0.5(8) ?
C13 C12 C11 C10 . . . . -1.0(8) ?
C12 C11 C10 C9 . . . . 3.3(8) ?

_cod_database_fobs_code 2022504
